data_4101400
loop_
_publ_author_name
'Wakahara, Takatsugu'
'Nikawa, Hidefumi'
'Kikuchi, Takashi'
'Nakahodo, Tsukasa'
'Rahman, G M Aminur'
'Tsuchiya, Takahiro'
'Maeda, Yutaka'
'Akasaka, Takeshi'
'Yoza, Kenji'
'Horn, Ernst'
'Yamamoto, Kazunori'
'Mizorogi, Naomi'
'Slanina, Zdenek'
'Nagase, Shigeru'

_publ_section_title
;
 La@C72 having a non-IPR carbon cage.
;
_journal_issue 44
_journal_name_full 'Journal of the American Chemical Society'
_journal_page_first 14228
_journal_page_last 14229
_journal_paper_doi 10.1021/ja064751y
_journal_volume 128
_journal_year 2006
_chemical_formula_sum 'C79 H3 Cl2 La S2'
_chemical_formula_weight 1225.74
_chemical_name_systematic
; 
 ? 
;
_space_group_IT_number 14
_symmetry_cell_setting monoclinic
_symmetry_space_group_name_Hall '-P 2ybc'
_symmetry_space_group_name_H-M 'P 1 21/c 1'
_atom_sites_solution_hydrogens geom
_atom_sites_solution_primary direct
_atom_sites_solution_secondary difmap
_audit_creation_method SHELXL-97
_cell_angle_alpha 90.00
_cell_angle_beta 104.8510(10)
_cell_angle_gamma 90.00
_cell_formula_units_Z 4
_cell_length_a 13.6044(8)
_cell_length_b 14.3066(9)
_cell_length_c 21.3763(13)
_cell_measurement_reflns_used 7348
_cell_measurement_temperature 213
_cell_measurement_theta_max 56.96
_cell_measurement_theta_min 4.98
_cell_volume 4021.5(4)
_computing_cell_refinement 'Bruker SMART'
_computing_data_collection 'Bruker SMART'
_computing_data_reduction 'Bruker SAINT'
_computing_molecular_graphics 'Bruker SHELXTL'
_computing_publication_material 'Bruker SHELXTL'
_computing_structure_refinement 'SHELXL-97 (Sheldrick, 1997)'
_computing_structure_solution 'SHELXS-97 (Sheldrick, 1990)'
_diffrn_ambient_temperature 213
_diffrn_detector_area_resol_mean 8.366
_diffrn_measured_fraction_theta_full 0.909
_diffrn_measured_fraction_theta_max 0.909
_diffrn_measurement_device_type 'CCD area detector'
_diffrn_measurement_method 'phi and omega scans'
_diffrn_radiation_monochromator graphite
_diffrn_radiation_source 'fine-focus sealed tube'
_diffrn_radiation_type MoK\a
_diffrn_radiation_wavelength 0.71073
_diffrn_reflns_av_R_equivalents 0.0469
_diffrn_reflns_av_sigmaI/netI 0.0675
_diffrn_reflns_limit_h_max 17
_diffrn_reflns_limit_h_min -18
_diffrn_reflns_limit_k_max 10
_diffrn_reflns_limit_k_min -18
_diffrn_reflns_limit_l_max 27
_diffrn_reflns_limit_l_min -26
_diffrn_reflns_number 24101
_diffrn_reflns_theta_full 28.49
_diffrn_reflns_theta_max 28.49
_diffrn_reflns_theta_min 1.55
_exptl_absorpt_coefficient_mu 1.366
_exptl_absorpt_correction_T_max 0.8643
_exptl_absorpt_correction_T_min 0.8318
_exptl_absorpt_correction_type empirical
_exptl_absorpt_process_details
;
SADABS Sheldric 1996 
;
_exptl_crystal_colour black
_exptl_crystal_density_diffrn 2.024
_exptl_crystal_density_meas 0
_exptl_crystal_density_method 'not measured'
_exptl_crystal_description block
_exptl_crystal_F_000 2400
_exptl_crystal_size_max 0.14
_exptl_crystal_size_mid 0.12
_exptl_crystal_size_min 0.11
_refine_diff_density_max 1.284
_refine_diff_density_min -2.383
_refine_diff_density_rms 0.149
_refine_ls_extinction_method none
_refine_ls_goodness_of_fit_ref 1.461
_refine_ls_hydrogen_treatment mixed
_refine_ls_matrix_type full
_refine_ls_number_parameters 1008
_refine_ls_number_reflns 9267
_refine_ls_number_restraints 277
_refine_ls_restrained_S_all 1.440
_refine_ls_R_factor_all 0.1121
_refine_ls_R_factor_gt 0.1030
_refine_ls_shift/su_max 0.001
_refine_ls_shift/su_mean 0.000
_refine_ls_structure_factor_coef Fsqd
_refine_ls_weighting_details 'calc w=1/[\s^2^(Fo^2^)+(0.0000P)^2^+38.7855P] where P=(Fo^2^+2Fc^2^)/3'
_refine_ls_weighting_scheme calc
_refine_ls_wR_factor_gt 0.1812
_refine_ls_wR_factor_ref 0.1850
_reflns_number_gt 8550
_reflns_number_total 9267
_reflns_threshold_expression >2sigma(I)
_cod_data_source_file ja064751ysi20060705_035048.cif
_cod_data_source_block nika01-60
_cod_depositor_comments
;
The following automatic conversions were performed:
'_symmetry_cell_setting' value 'Monoclinic' changed to 'monoclinic'
according to '/home/saulius/struct/CIF-dictionaries/cif_core.dic'
dictionary named 'cif_core.dic' version 2.4.1 from 2010-06-29.

Automatic conversion script
Id: cif_fix_enum 1527 2010-12-29 10:47:43Z saulius 
;
_cod_original_sg_symbol_H-M P2(1)/c
_cod_database_code 4101400

loop_
_symmetry_equiv_pos_as_xyz
'x, y, z'
'-x, y+1/2, -z+1/2'
'-x, -y, -z'
'x, -y-1/2, z-1/2'

loop_
_atom_site_label
_atom_site_type_symbol
_atom_site_fract_x
_atom_site_fract_y
_atom_site_fract_z
_atom_site_U_iso_or_equiv
_atom_site_adp_type
_atom_site_occupancy
_atom_site_symmetry_multiplicity
_atom_site_calc_flag
_atom_site_refinement_flags
_atom_site_disorder_assembly
_atom_site_disorder_group
La1 La 0.69323(4) 0.86188(4) 0.89531(2) 0.01870(14) Uani 0.912(2) 1 d P A 1
La2 La 0.7214(6) 0.9045(6) 0.8473(4) 0.047(3) Uani 0.088(2) 1 d P A 2
C1 C 0.6830(7) 1.0509(7) 0.9473(4) 0.025(2) Uani 0.912(2) 1 d PD A 3
C2 C 0.6411(7) 1.0454(6) 0.8716(4) 0.024(2) Uani 0.912(2) 1 d PD A 3
C3 C 0.5506(7) 0.9905(7) 0.8559(5) 0.027(2) Uani 0.912(2) 1 d PD A 3
C4 C 0.5353(6) 0.9492(7) 0.9147(5) 0.028(2) Uani 0.912(2) 1 d PD A 3
C5 C 0.6185(7) 0.9737(7) 0.9681(5) 0.026(2) Uani 0.912(2) 1 d PD A 3
C6 C 0.6526(7) 0.8897(7) 1.0040(4) 0.025(2) Uani 0.912(2) 1 d PD A 3
C7 C 0.5831(8) 0.8137(7) 0.9746(5) 0.031(2) Uani 0.912(2) 1 d PD A 3
C8 C 0.5133(7) 0.8520(8) 0.9175(5) 0.033(2) Uani 0.912(2) 1 d PD A 3
C9 C 0.4849(7) 0.8005(8) 0.8602(5) 0.036(3) Uani 0.912(2) 1 d PD A 3
C10 C 0.4869(6) 0.8414(8) 0.7999(5) 0.033(2) Uani 0.912(2) 1 d PD A 3
C11 C 0.5224(6) 0.9359(7) 0.7977(5) 0.030(2) Uani 0.912(2) 1 d PD A 3
C12 C 0.5751(7) 0.9540(7) 0.7501(4) 0.027(2) Uani 0.912(2) 1 d PDU A 3
C13 C 0.6604(8) 1.0152(6) 0.7631(4) 0.026(2) Uani 0.912(2) 1 d PD A 3
C14 C 0.7031(7) 1.0501(6) 0.8268(4) 0.0233(19) Uani 0.912(2) 1 d PD A 3
C15 C 0.8133(7) 1.0439(6) 0.8507(5) 0.026(2) Uani 0.912(2) 1 d PD A 3
C16 C 0.8514(7) 1.0171(6) 0.9181(5) 0.0203(18) Uani 0.912(2) 1 d PD A 3
C17 C 0.7897(6) 1.0101(6) 0.9613(4) 0.0176(17) Uani 0.912(2) 1 d PD A 3
C18 C 0.8254(7) 0.9313(6) 1.0038(4) 0.0195(18) Uani 0.912(2) 1 d PDU A 3
C19 C 0.7595(7) 0.8698(7) 1.0259(4) 0.0242(19) Uani 0.912(2) 1 d PD A 3
C20 C 0.7891(9) 0.7739(8) 1.0315(5) 0.032(2) Uani 0.912(2) 1 d PD A 3
C21 C 0.7159(10) 0.6980(8) 1.0113(5) 0.037(3) Uani 0.912(2) 1 d PD A 3
C22 C 0.6164(9) 0.7193(8) 0.9736(5) 0.036(3) Uani 0.912(2) 1 d PD A 3
C23 C 0.5763(9) 0.6611(7) 0.9160(6) 0.035(3) Uani 0.912(2) 1 d PD A 3
C24 C 0.5149(8) 0.7045(8) 0.8588(6) 0.036(3) Uani 0.912(2) 1 d PD A 3
C25 C 0.5270(7) 0.6858(8) 0.7958(6) 0.033(2) Uani 0.912(2) 1 d PD A 3
C26 C 0.5125(7) 0.7705(7) 0.7598(5) 0.029(2) Uani 0.912(2) 1 d PD A 3
C27 C 0.5652(8) 0.7891(7) 0.7123(5) 0.031(2) Uani 0.912(2) 1 d PD A 3
C28 C 0.5871(7) 0.8849(7) 0.7032(4) 0.028(2) Uani 0.912(2) 1 d PD A 3
C29 C 0.6759(9) 0.9107(7) 0.6831(5) 0.034(2) Uani 0.912(2) 1 d PD A 3
C30 C 0.7220(9) 0.9905(7) 0.7203(4) 0.031(2) Uani 0.912(2) 1 d PD A 3
C31 C 0.8269(9) 0.9940(7) 0.7416(5) 0.033(2) Uani 0.912(2) 1 d PD A 3
C32 C 0.8722(8) 1.0154(7) 0.8086(5) 0.030(2) Uani 0.912(2) 1 d PD A 3
C33 C 0.9621(8) 0.9564(8) 0.8299(5) 0.030(2) Uani 0.912(2) 1 d PD A 3
C34 C 0.9854(6) 0.9137(8) 0.8916(5) 0.022(2) Uani 0.912(2) 1 d PD A 3
C35 C 0.9313(9) 0.9499(8) 0.9351(6) 0.023(2) Uani 0.912(2) 1 d PD A 3
C36 C 0.9145(7) 0.8963(7) 0.9859(6) 0.0218(19) Uani 0.912(2) 1 d PD A 3
C37 C 0.9448(8) 0.8023(8) 0.9953(6) 0.026(2) Uani 0.912(2) 1 d PD A 3
C38 C 0.8851(9) 0.7420(8) 1.0236(6) 0.032(2) Uani 0.912(2) 1 d PD A 3
C39 C 0.8761(10) 0.6457(8) 1.0083(6) 0.039(3) Uani 0.912(2) 1 d PD A 3
C40 C 0.7712(11) 0.6192(7) 0.9979(6) 0.039(3) Uani 0.912(2) 1 d PD A 3
C41 C 0.7278(11) 0.5582(7) 0.9473(5) 0.039(3) Uani 0.912(2) 1 d PD A 3
C42 C 0.6325(10) 0.5845(7) 0.9034(6) 0.036(3) Uani 0.912(2) 1 d PD A 3
C43 C 0.6364(9) 0.5583(8) 0.8389(6) 0.037(3) Uani 0.912(2) 1 d PD A 3
C44 C 0.5935(8) 0.6152(7) 0.7852(5) 0.032(2) Uani 0.912(2) 1 d PD A 3
C45 C 0.6447(7) 0.6260(7) 0.7336(5) 0.026(2) Uani 0.912(2) 1 d PD A 3
C46 C 0.6322(8) 0.7153(7) 0.6980(5) 0.027(2) Uani 0.912(2) 1 d PD A 3
C47 C 0.7094(8) 0.7442(7) 0.6692(4) 0.029(2) Uani 0.912(2) 1 d PD A 3
C48 C 0.7349(9) 0.8431(7) 0.6636(4) 0.032(2) Uani 0.912(2) 1 d PD A 3
C49 C 0.8421(9) 0.8513(7) 0.6797(5) 0.032(2) Uani 0.912(2) 1 d PD A 3
C50 C 0.8883(9) 0.9248(7) 0.7204(5) 0.034(3) Uani 0.912(2) 1 d PD A 3
C51 C 0.9734(8) 0.9033(8) 0.7747(6) 0.032(2) Uani 0.912(2) 1 d PD A 3
C52 C 1.0153(9) 0.8154(8) 0.7833(6) 0.033(3) Uani 0.912(2) 1 d PD A 3
C53 C 1.0459(9) 0.7735(8) 0.8469(6) 0.034(3) Uani 0.912(2) 1 d PD A 3
C54 C 1.0258(8) 0.8185(9) 0.9012(5) 0.029(2) Uani 0.912(2) 1 d PD A 3
C55 C 1.0043(11) 0.7625(8) 0.9529(6) 0.028(2) Uani 0.912(2) 1 d PD A 3
C56 C 1.0045(13) 0.6630(8) 0.9468(6) 0.037(3) Uani 0.912(2) 1 d PD A 3
C57 C 0.9368(10) 0.6062(10) 0.9720(6) 0.038(3) Uani 0.912(2) 1 d PD A 3
C58 C 0.8942(9) 0.5354(8) 0.9242(5) 0.034(3) Uani 0.912(2) 1 d PD A 3
C59 C 0.7916(11) 0.5157(7) 0.9113(5) 0.039(3) Uani 0.912(2) 1 d PD A 3
C60 C 0.7323(10) 0.5121(7) 0.8437(5) 0.035(2) Uani 0.912(2) 1 d PD A 3
C61 C 0.7801(9) 0.5196(7) 0.7939(5) 0.031(2) Uani 0.912(2) 1 d PD A 3
C62 C 0.7330(8) 0.5741(7) 0.7371(5) 0.028(2) Uani 0.912(2) 1 d PD A 3
C63 C 0.8143(8) 0.6103(6) 0.7123(5) 0.026(2) Uani 0.912(2) 1 d PDU A 3
C64 C 0.8025(8) 0.6932(8) 0.6786(5) 0.029(2) Uani 0.912(2) 1 d PD A 3
C65 C 0.8850(9) 0.7597(8) 0.6888(5) 0.031(2) Uani 0.912(2) 1 d PD A 3
C66 C 0.9745(8) 0.7428(8) 0.7376(6) 0.034(3) Uani 0.912(2) 1 d PD A 3
C67 C 0.9861(8) 0.6556(8) 0.7716(5) 0.034(3) Uani 0.912(2) 1 d PD A 3
C68 C 1.0353(8) 0.6725(8) 0.8392(6) 0.032(2) Uani 0.912(2) 1 d PD A 3
C69 C 1.0142(8) 0.6206(8) 0.8877(6) 0.035(3) Uani 0.912(2) 1 d PD A 3
C70 C 0.9451(9) 0.5432(7) 0.8724(5) 0.034(2) Uani 0.912(2) 1 d PDU A 3
C71 C 0.8888(8) 0.5323(6) 0.8083(5) 0.027(2) Uani 0.912(2) 1 d PDU A 3
C72 C 0.9105(8) 0.5875(8) 0.7573(5) 0.033(3) Uani 0.912(2) 1 d PD A 3
C1B C 0.6729(7) 1.1483(7) 0.9753(5) 0.028(2) Uani 0.912(2) 1 d PD A 3
C2B C 0.6335(8) 1.2232(7) 0.9345(5) 0.031(2) Uani 0.912(2) 1 d PD A 3
H2B H 0.6133 1.2125 0.8896 0.038 Uiso 0.912(2) 1 calc PR A 3
C3B C 0.6229(8) 1.3116(7) 0.9570(5) 0.034(2) Uani 0.912(2) 1 d PD A 3
H3B H 0.5953 1.3602 0.9282 0.041 Uiso 0.912(2) 1 calc PR A 3
C4B C 0.6536(7) 1.3273(6) 1.0225(5) 0.028(2) Uani 0.912(2) 1 d PD A 3
C5B C 0.6926(7) 1.2566(6) 1.0647(4) 0.0227(19) Uani 0.912(2) 1 d PD A 3
H5B H 0.7136 1.2684 1.1094 0.027 Uiso 0.912(2) 1 calc PR A 3
C6B C 0.7011(7) 1.1677(7) 1.0413(4) 0.026(2) Uani 0.912(2) 1 d PD A 3
Cl1 Cl 0.7427(3) 1.0797(2) 1.09824(12) 0.0294(6) Uani 0.912(2) 1 d PD A 3
Cl2 Cl 0.6392(3) 1.43740(19) 1.05423(17) 0.0428(8) Uani 0.912(2) 1 d PD A 3
C1X C 0.687(4) 1.059(3) 0.9308(17) 0.053(7) Uiso 0.088(2) 1 d PD A 4
C2X C 0.612(6) 0.974(3) 0.9295(19) 0.053(7) Uiso 0.088(2) 1 d PD A 4
C3X C 0.545(5) 0.966(4) 0.8664(19) 0.053(7) Uiso 0.088(2) 1 d PD A 4
C4X C 0.578(4) 1.030(4) 0.8231(18) 0.053(7) Uiso 0.088(2) 1 d PD A 4
C5X C 0.668(4) 1.077(4) 0.8574(18) 0.053(7) Uiso 0.088(2) 1 d PD A 4
C6X C 0.737(4) 1.078(4) 0.816(2) 0.053(7) Uiso 0.088(2) 1 d PD A 4
C7X C 0.683(4) 1.038(5) 0.753(2) 0.053(7) Uiso 0.088(2) 1 d PD A 4
C8X C 0.586(4) 1.004(3) 0.760(2) 0.053(7) Uiso 0.088(2) 1 d PD A 4
C9X C 0.544(4) 0.918(3) 0.7358(19) 0.053(7) Uiso 0.088(2) 1 d PD A 4
C10X C 0.503(4) 0.856(4) 0.775(2) 0.053(7) Uiso 0.088(2) 1 d PD A 4
C11X C 0.503(5) 0.878(3) 0.841(2) 0.053(7) Uiso 0.088(2) 1 d PD A 4
C12X C 0.517(6) 0.801(3) 0.884(3) 0.053(7) Uiso 0.088(2) 1 d PD A 4
C13X C 0.579(7) 0.810(3) 0.948(3) 0.053(7) Uiso 0.088(2) 1 d PD A 4
C14X C 0.640(5) 0.891(4) 0.968(2) 0.053(7) Uiso 0.088(2) 1 d PD A 4
C15X C 0.747(4) 0.876(4) 1.001(4) 0.053(7) Uiso 0.088(2) 1 d PD A 4
C16X C 0.823(6) 0.942(5) 0.991(5) 0.053(7) Uiso 0.088(2) 1 d PD A 4
C17X C 0.793(6) 1.016(9) 0.947(3) 0.053(7) Uiso 0.088(2) 1 d PD A 4
C18X C 0.871(5) 1.029(9) 0.913(5) 0.053(7) Uiso 0.088(2) 1 d PD A 4
C19X C 0.841(4) 1.055(6) 0.845(2) 0.053(7) Uiso 0.088(2) 1 d PD A 4
C20X C 0.893(5) 1.010(8) 0.803(4) 0.053(7) Uiso 0.088(2) 1 d PD A 4
C21X C 0.844(4) 0.979(4) 0.738(3) 0.053(7) Uiso 0.088(2) 1 d PD A 4
C22X C 0.736(4) 0.978(4) 0.719(4) 0.053(7) Uiso 0.088(2) 1 d PD A 4
C23X C 0.688(5) 0.895(4) 0.683(3) 0.053(7) Uiso 0.088(2) 1 d PD A 4
C24X C 0.598(5) 0.863(3) 0.700(3) 0.053(7) Uiso 0.088(2) 1 d PD A 4
C25X C 0.575(7) 0.767(3) 0.709(4) 0.053(7) Uiso 0.088(2) 1 d PD A 4
C26X C 0.519(6) 0.763(3) 0.756(4) 0.053(7) Uiso 0.088(2) 1 d PD A 4
C27X C 0.536(5) 0.687(3) 0.800(3) 0.053(7) Uiso 0.088(2) 1 d PD A 4
C28X C 0.521(5) 0.706(4) 0.862(3) 0.053(7) Uiso 0.088(2) 1 d PD A 4
C29X C 0.578(5) 0.654(3) 0.917(3) 0.053(7) Uiso 0.088(2) 1 d PD A 4
C30X C 0.615(4) 0.718(4) 0.970(3) 0.053(7) Uiso 0.088(2) 1 d PD A 4
C31X C 0.712(5) 0.705(4) 1.009(3) 0.053(7) Uiso 0.088(2) 1 d PD A 4
C32X C 0.779(5) 0.785(4) 1.021(6) 0.053(7) Uiso 0.088(2) 1 d PD A 4
C33X C 0.880(5) 0.753(5) 1.018(7) 0.053(7) Uiso 0.088(2) 1 d PD A 4
C34X C 0.949(9) 0.809(6) 0.995(8) 0.053(7) Uiso 0.088(2) 1 d PD A 4
C35X C 0.915(8) 0.903(7) 0.983(9) 0.053(7) Uiso 0.088(2) 1 d PD A 4
C36X C 0.936(11) 0.946(8) 0.929(9) 0.053(7) Uiso 0.088(2) 1 d PD A 4
C37X C 1.003(8) 0.918(8) 0.892(4) 0.053(7) Uiso 0.088(2) 1 d PD A 4
C38X C 0.981(7) 0.952(8) 0.828(3) 0.053(7) Uiso 0.088(2) 1 d PD A 4
C39X C 0.993(6) 0.894(6) 0.777(4) 0.053(7) Uiso 0.088(2) 1 d PD A 4
C40X C 0.904(5) 0.904(6) 0.724(4) 0.053(7) Uiso 0.088(2) 1 d PD A 4
C41X C 0.857(6) 0.830(5) 0.685(5) 0.053(7) Uiso 0.088(2) 1 d PD A 4
C42X C 0.748(6) 0.821(4) 0.671(5) 0.053(7) Uiso 0.088(2) 1 d PD A 4
C43X C 0.720(6) 0.724(4) 0.671(4) 0.053(7) Uiso 0.088(2) 1 d PD A 4
C44X C 0.641(7) 0.697(4) 0.698(4) 0.053(7) Uiso 0.088(2) 1 d PD A 4
C45X C 0.654(5) 0.615(5) 0.739(3) 0.053(7) Uiso 0.088(2) 1 d PD A 4
C46X C 0.598(5) 0.606(5) 0.790(3) 0.053(7) Uiso 0.088(2) 1 d PD A 4
C47X C 0.640(5) 0.551(6) 0.845(3) 0.053(7) Uiso 0.088(2) 1 d PD A 4
C48X C 0.633(5) 0.575(5) 0.910(3) 0.053(7) Uiso 0.088(2) 1 d PD A 4
C49X C 0.728(6) 0.557(4) 0.954(3) 0.053(7) Uiso 0.088(2) 1 d PD A 4
C50X C 0.770(6) 0.624(4) 1.001(5) 0.053(7) Uiso 0.088(2) 1 d PD A 4
C51X C 0.875(5) 0.652(5) 1.010(6) 0.053(7) Uiso 0.088(2) 1 d PD A 4
C52X C 0.936(7) 0.606(12) 0.978(5) 0.053(7) Uiso 0.088(2) 1 d PD A 4
C53X C 1.005(15) 0.660(7) 0.951(6) 0.053(7) Uiso 0.088(2) 1 d PD A 4
C54X C 1.008(16) 0.759(6) 0.958(6) 0.053(7) Uiso 0.088(2) 1 d PD A 4
C55X C 1.021(10) 0.817(7) 0.904(4) 0.053(7) Uiso 0.088(2) 1 d PD A 4
C56X C 1.040(13) 0.764(6) 0.852(4) 0.053(7) Uiso 0.088(2) 1 d PD A 4
C57X C 1.018(10) 0.800(4) 0.787(5) 0.053(7) Uiso 0.088(2) 1 d PD A 4
C58X C 0.983(7) 0.724(4) 0.743(4) 0.053(7) Uiso 0.088(2) 1 d PD A 4
C59X C 0.898(7) 0.737(5) 0.692(5) 0.053(7) Uiso 0.088(2) 1 d PD A 4
C60X C 0.814(5) 0.671(7) 0.683(5) 0.053(7) Uiso 0.088(2) 1 d PD A 4
C61X C 0.825(6) 0.590(6) 0.720(3) 0.053(7) Uiso 0.088(2) 1 d PD A 4
C62X C 0.741(5) 0.560(6) 0.746(3) 0.053(7) Uiso 0.088(2) 1 d PD A 4
C63X C 0.785(5) 0.510(5) 0.804(3) 0.053(7) Uiso 0.088(2) 1 d PD A 4
C64X C 0.735(5) 0.503(4) 0.852(3) 0.053(7) Uiso 0.088(2) 1 d PD A 4
C65X C 0.792(5) 0.513(6) 0.919(3) 0.053(7) Uiso 0.088(2) 1 d PD A 4
C66X C 0.898(5) 0.531(8) 0.935(3) 0.053(7) Uiso 0.088(2) 1 d PD A 4
C67X C 0.946(5) 0.534(5) 0.883(3) 0.053(7) Uiso 0.088(2) 1 d PD A 4
C68X C 1.021(7) 0.609(8) 0.895(3) 0.053(7) Uiso 0.088(2) 1 d PD A 4
C69X C 1.038(6) 0.664(6) 0.847(4) 0.053(7) Uiso 0.088(2) 1 d PD A 4
C70X C 0.995(7) 0.638(4) 0.781(4) 0.053(7) Uiso 0.088(2) 1 d PD A 4
C71X C 0.919(5) 0.570(6) 0.767(3) 0.053(7) Uiso 0.088(2) 1 d PD A 4
C72X C 0.895(5) 0.517(5) 0.818(3) 0.053(7) Uiso 0.088(2) 1 d PD A 4
C1BX C 0.684(3) 1.152(3) 0.9662(14) 0.053(7) Uiso 0.088(2) 1 d PD A 4
C2BX C 0.659(4) 1.235(3) 0.9315(15) 0.053(7) Uiso 0.088(2) 1 d PD A 4
H2BX H 0.6453 1.2327 0.8861 0.063 Uiso 0.088(2) 1 calc PR A 4
C3BX C 0.653(6) 1.320(3) 0.9606(17) 0.053(7) Uiso 0.088(2) 1 d PD A 4
H3BX H 0.6333 1.3738 0.9357 0.063 Uiso 0.088(2) 1 calc PR A 4
C4BX C 0.678(5) 1.323(2) 1.0271(17) 0.053(7) Uiso 0.088(2) 1 d PD A 4
C5BX C 0.705(5) 1.244(2) 1.0636(15) 0.053(7) Uiso 0.088(2) 1 d PD A 4
H5BX H 0.7224 1.2479 1.1090 0.063 Uiso 0.088(2) 1 calc PR A 4
C6BX C 0.706(5) 1.159(2) 1.0333(14) 0.053(7) Uiso 0.088(2) 1 d PD A 4
Cl1X Cl 0.738(4) 1.061(2) 1.0830(17) 0.053(7) Uiso 0.088(2) 1 d PD A 4
Cl2X Cl 0.679(3) 1.430(2) 1.067(2) 0.053(7) Uiso 0.088(2) 1 d PD A 4
C1S C 0.1906(7) 0.7264(6) 0.1834(5) 0.034(2) Uani 1 1 d . B 5
S1 S 0.1306(3) 0.7135(2) 0.11303(15) 0.0622(10) Uani 1 1 d . B 5
S2 S 0.2521(2) 0.7382(3) 0.25368(14) 0.0525(8) Uani 1 1 d . B 5

loop_
_atom_site_aniso_label
_atom_site_aniso_U_11
_atom_site_aniso_U_22
_atom_site_aniso_U_33
_atom_site_aniso_U_23
_atom_site_aniso_U_13
_atom_site_aniso_U_12
La1 0.0174(2) 0.0211(2) 0.0182(2) -0.0037(2) 0.00555(17) 0.0006(2)
La2 0.046(4) 0.046(5) 0.046(5) -0.010(3) 0.008(3) 0.006(3)
C1 0.027(5) 0.030(5) 0.017(4) 0.002(4) 0.003(4) 0.005(4)
C2 0.026(5) 0.017(4) 0.023(4) -0.007(3) -0.006(4) 0.011(4)
C3 0.018(4) 0.030(5) 0.030(5) -0.009(4) -0.001(4) 0.019(4)
C4 0.010(4) 0.040(6) 0.037(5) -0.010(4) 0.008(4) 0.009(4)
C5 0.021(4) 0.034(5) 0.028(5) -0.017(4) 0.013(4) 0.002(4)
C6 0.031(5) 0.028(5) 0.022(4) -0.003(4) 0.015(4) -0.004(4)
C7 0.037(5) 0.036(6) 0.029(5) -0.014(4) 0.025(4) -0.018(5)
C8 0.016(4) 0.045(6) 0.045(6) -0.008(5) 0.020(4) -0.009(4)
C9 0.012(4) 0.054(7) 0.043(6) -0.020(5) 0.008(4) -0.009(4)
C10 0.010(4) 0.053(7) 0.032(5) -0.013(5) -0.001(4) -0.002(4)
C11 0.008(4) 0.037(6) 0.038(5) -0.009(4) -0.007(4) 0.011(4)
C12 0.025(4) 0.027(5) 0.019(4) 0.004(3) -0.012(3) 0.013(4)
C13 0.043(6) 0.012(4) 0.022(5) 0.010(3) 0.003(4) 0.011(4)
C14 0.035(5) 0.011(4) 0.021(4) -0.002(3) 0.002(4) 0.003(4)
C15 0.035(5) 0.016(4) 0.028(5) -0.003(4) 0.008(4) -0.004(4)
C16 0.022(4) 0.011(4) 0.027(5) -0.006(3) 0.004(4) -0.005(3)
C17 0.017(4) 0.013(4) 0.017(4) -0.007(3) -0.006(3) -0.007(3)
C18 0.018(4) 0.021(4) 0.014(4) -0.011(3) -0.005(3) -0.004(3)
C19 0.039(5) 0.026(5) 0.007(4) -0.004(4) 0.005(3) -0.004(4)
C20 0.051(6) 0.037(6) 0.012(5) 0.000(4) 0.013(4) -0.002(5)
C21 0.071(8) 0.026(5) 0.021(5) -0.001(4) 0.027(5) -0.013(5)
C22 0.052(7) 0.030(6) 0.037(6) -0.004(4) 0.029(5) -0.027(5)
C23 0.042(6) 0.027(5) 0.047(6) -0.012(5) 0.029(5) -0.030(5)
C24 0.020(5) 0.047(7) 0.046(6) -0.015(5) 0.018(4) -0.022(5)
C25 0.016(4) 0.035(6) 0.048(6) -0.018(5) 0.007(4) -0.019(4)
C26 0.016(4) 0.032(5) 0.035(5) -0.020(4) -0.001(4) -0.005(4)
C27 0.029(5) 0.035(6) 0.018(4) -0.018(4) -0.013(4) 0.000(4)
C28 0.025(5) 0.029(5) 0.019(4) -0.007(4) -0.012(4) 0.012(4)
C29 0.053(7) 0.029(6) 0.016(4) 0.005(4) 0.002(4) 0.014(5)
C30 0.064(7) 0.017(4) 0.011(4) 0.011(3) 0.009(4) 0.002(5)
C31 0.054(7) 0.020(5) 0.029(5) 0.007(4) 0.017(5) -0.009(5)
C32 0.045(6) 0.013(4) 0.038(6) 0.000(4) 0.024(5) -0.014(4)
C33 0.030(5) 0.027(5) 0.041(6) -0.009(4) 0.020(4) -0.020(4)
C34 0.007(4) 0.031(5) 0.029(5) -0.011(4) 0.006(3) -0.014(4)
C35 0.016(4) 0.027(5) 0.025(5) -0.009(4) 0.003(3) -0.008(4)
C36 0.013(4) 0.027(5) 0.019(4) -0.008(4) -0.008(3) -0.004(3)
C37 0.024(5) 0.032(5) 0.014(4) 0.002(4) -0.013(3) 0.015(4)
C38 0.043(6) 0.033(6) 0.010(4) -0.005(4) -0.008(4) 0.010(5)
C39 0.064(7) 0.032(6) 0.015(4) 0.018(4) -0.002(4) 0.004(6)
C40 0.078(8) 0.018(5) 0.021(5) 0.015(4) 0.013(5) -0.004(5)
C41 0.073(8) 0.016(5) 0.031(6) 0.004(4) 0.021(5) -0.011(5)
C42 0.059(7) 0.015(5) 0.039(6) -0.003(4) 0.022(5) -0.027(5)
C43 0.043(6) 0.025(5) 0.049(7) -0.012(5) 0.020(5) -0.022(5)
C44 0.031(5) 0.023(5) 0.038(6) -0.011(4) 0.003(4) -0.019(4)
C45 0.028(5) 0.018(5) 0.029(5) -0.008(4) 0.001(4) -0.002(4)
C46 0.028(5) 0.027(5) 0.016(4) -0.014(4) -0.011(4) 0.000(4)
C47 0.039(6) 0.033(6) 0.010(4) -0.013(4) 0.002(4) -0.008(5)
C48 0.059(7) 0.025(5) 0.010(4) 0.003(4) 0.005(4) 0.000(5)
C49 0.057(7) 0.027(5) 0.019(4) -0.001(4) 0.022(4) -0.001(5)
C50 0.059(7) 0.022(5) 0.034(6) 0.008(4) 0.034(5) -0.009(5)
C51 0.031(5) 0.036(6) 0.041(6) -0.012(5) 0.029(5) -0.017(5)
C52 0.021(5) 0.043(6) 0.042(6) -0.018(5) 0.023(4) -0.015(5)
C53 0.013(4) 0.040(6) 0.051(7) -0.009(5) 0.014(4) 0.009(4)
C54 0.006(4) 0.042(6) 0.038(6) -0.012(5) 0.003(4) -0.003(4)
C55 0.011(4) 0.030(5) 0.033(5) 0.000(4) -0.013(4) 0.007(4)
C56 0.035(5) 0.033(6) 0.031(5) -0.002(4) -0.011(4) 0.023(5)
C57 0.057(7) 0.022(5) 0.024(5) 0.007(4) -0.013(5) 0.017(5)
C58 0.055(7) 0.010(4) 0.032(6) 0.006(4) 0.000(5) 0.013(4)
C59 0.082(9) 0.005(4) 0.032(6) 0.005(4) 0.017(6) -0.002(5)
C60 0.058(7) 0.014(5) 0.032(6) -0.007(4) 0.013(5) -0.005(5)
C61 0.049(6) 0.011(4) 0.034(6) -0.015(4) 0.009(5) -0.006(4)
C62 0.033(5) 0.023(5) 0.023(5) -0.013(4) -0.002(4) -0.005(4)
C63 0.038(5) 0.020(4) 0.020(4) -0.017(3) 0.004(4) 0.001(4)
C64 0.038(5) 0.037(6) 0.016(4) -0.011(4) 0.014(4) -0.001(5)
C65 0.043(6) 0.037(6) 0.021(5) -0.009(4) 0.024(4) -0.004(5)
C66 0.031(5) 0.037(6) 0.047(7) -0.011(5) 0.034(5) -0.006(5)
C67 0.031(5) 0.034(6) 0.042(6) -0.016(5) 0.018(5) 0.006(4)
C68 0.016(4) 0.036(6) 0.042(6) -0.012(5) 0.005(4) 0.007(4)
C69 0.027(5) 0.026(6) 0.045(6) -0.010(5) -0.001(4) 0.019(4)
C70 0.044(5) 0.016(4) 0.039(5) -0.006(4) 0.004(4) 0.021(4)
C71 0.036(4) 0.008(3) 0.033(4) -0.011(3) 0.003(4) 0.004(3)
C72 0.042(6) 0.033(6) 0.027(5) -0.018(4) 0.013(4) 0.015(5)
C1B 0.025(4) 0.025(5) 0.035(5) -0.010(4) 0.011(4) 0.003(4)
C2B 0.034(5) 0.030(5) 0.029(5) -0.008(4) 0.005(4) -0.002(4)
C3B 0.046(7) 0.024(5) 0.034(6) -0.007(4) 0.013(5) 0.001(5)
C4B 0.032(5) 0.018(4) 0.041(6) -0.021(4) 0.023(4) -0.008(4)
C5B 0.018(4) 0.026(5) 0.029(5) -0.014(4) 0.014(4) -0.009(4)
C6B 0.016(4) 0.031(5) 0.033(5) -0.004(4) 0.011(4) -0.004(4)
Cl1 0.0334(13) 0.0318(14) 0.0222(12) -0.0060(10) 0.0054(11) 0.0016(11)
Cl2 0.069(2) 0.0198(12) 0.051(2) -0.0121(12) 0.0364(19) -0.0103(14)
C1S 0.032(5) 0.017(4) 0.056(6) 0.007(4) 0.015(4) 0.009(4)
S1 0.078(2) 0.0421(17) 0.0475(17) -0.0054(14) -0.0184(16) 0.0103(16)
S2 0.0372(15) 0.080(2) 0.0347(14) 0.0059(14) -0.0018(11) 0.0014(15)

loop_
_atom_type_symbol
_atom_type_description
_atom_type_scat_dispersion_real
_atom_type_scat_dispersion_imag
_atom_type_scat_source
C C 0.0033 0.0016 'International Tables Vol C Tables 4.2.6.8 and 6.1.1.4'
H H 0.0000 0.0000 'International Tables Vol C Tables 4.2.6.8 and 6.1.1.4'
S S 0.1246 0.1234 'International Tables Vol C Tables 4.2.6.8 and 6.1.1.4'
Cl Cl 0.1484 0.1585 'International Tables Vol C Tables 4.2.6.8 and 6.1.1.4'
La La -0.2871 2.4523 'International Tables Vol C Tables 4.2.6.8 and 6.1.1.4'

loop_
_geom_angle_atom_site_label_1
_geom_angle_atom_site_label_2
_geom_angle_atom_site_label_3
_geom_angle
C17 C1 C1B 116.5(8)
C17 C1 C5 104.7(7)
C1B C1 C5 115.0(8)
C17 C1 C2 105.0(7)
C1B C1 C2 113.6(7)
C5 C1 C2 100.2(7)
C3 C2 C14 119.4(8)
C3 C2 C1 109.4(8)
C14 C2 C1 124.5(8)
C2 C3 C11 121.7(9)
C2 C3 C4 109.1(8)
C11 C3 C4 117.7(9)
C8 C4 C5 109.7(9)
C8 C4 C3 120.7(9)
C5 C4 C3 109.4(9)
C4 C5 C6 107.6(9)
C4 C5 C1 109.7(9)
C6 C5 C1 128.4(8)
C5 C6 C19 120.0(8)
C5 C6 C7 107.8(8)
C19 C6 C7 118.5(9)
C22 C7 C8 119.3(9)
C22 C7 C6 122.3(10)
C8 C7 C6 106.9(9)
C9 C8 C4 119.4(10)
C9 C8 C7 120.9(10)
C4 C8 C7 107.7(8)
C8 C9 C10 120.8(10)
C8 C9 C24 120.5(11)
C10 C9 C24 107.6(9)
C9 C10 C26 108.5(10)
C9 C10 C11 120.0(9)
C26 C10 C11 120.7(10)
C12 C11 C3 117.0(9)
C12 C11 C10 115.7(9)
C3 C11 C10 119.9(10)
C11 C12 C13 120.7(9)
C11 C12 C28 122.9(10)
C13 C12 C28 109.0(9)
C12 C13 C14 121.0(9)
C12 C13 C30 107.7(8)
C14 C13 C30 122.2(9)
C13 C14 C2 117.1(9)
C13 C14 C15 116.4(9)
C2 C14 C15 119.4(8)
C32 C15 C16 116.1(9)
C32 C15 C14 119.7(9)
C16 C15 C14 116.0(8)
C17 C16 C35 109.3(8)
C17 C16 C15 123.4(8)
C35 C16 C15 119.0(10)
C16 C17 C18 107.9(7)
C16 C17 C1 123.1(8)
C18 C17 C1 124.8(8)
C19 C18 C36 121.0(9)
C19 C18 C17 123.4(8)
C36 C18 C17 105.8(8)
C18 C19 C20 115.8(9)
C18 C19 C6 116.2(8)
C20 C19 C6 117.2(9)
C19 C20 C38 122.8(10)
C19 C20 C21 122.3(10)
C38 C20 C21 107.5(9)
C22 C21 C40 122.1(10)
C22 C21 C20 119.1(10)
C40 C21 C20 107.0(10)
C21 C22 C7 117.1(10)
C21 C22 C23 116.6(10)
C7 C22 C23 119.8(11)
C42 C23 C24 113.8(10)
C42 C23 C22 120.0(11)
C24 C23 C22 118.6(10)
C25 C24 C23 122.8(11)
C25 C24 C9 107.6(11)
C23 C24 C9 120.2(10)
C44 C25 C26 121.9(10)
C44 C25 C24 121.4(11)
C26 C25 C24 108.5(10)
C27 C26 C25 121.6(9)
C27 C26 C10 123.1(10)
C25 C26 C10 107.6(10)
C26 C27 C28 116.2(9)
C26 C27 C46 118.0(10)
C28 C27 C46 119.8(10)
C27 C28 C29 120.7(9)
C27 C28 C12 119.8(9)
C29 C28 C12 106.6(9)
C48 C29 C28 120.5(10)
C48 C29 C30 121.0(10)
C28 C29 C30 108.8(9)
C31 C30 C13 120.2(9)
C31 C30 C29 118.6(10)
C13 C30 C29 107.6(9)
C30 C31 C32 118.5(10)
C30 C31 C50 120.2(10)
C32 C31 C50 108.9(10)
C15 C32 C31 121.9(10)
C15 C32 C33 122.4(10)
C31 C32 C33 107.3(9)
C34 C33 C51 119.3(10)
C34 C33 C32 120.7(9)
C51 C33 C32 107.9(9)
C33 C34 C35 115.0(9)
C33 C34 C54 121.3(9)
C35 C34 C54 119.0(9)
C36 C35 C34 121.6(10)
C36 C35 C16 107.5(8)
C34 C35 C16 124.5(11)
C35 C36 C37 122.4(11)
C35 C36 C18 109.3(8)
C37 C36 C18 121.8(9)
C36 C37 C38 117.5(9)
C36 C37 C55 117.9(11)
C38 C37 C55 119.4(11)
C39 C38 C37 121.3(11)
C39 C38 C20 108.0(10)
C37 C38 C20 119.6(9)
C57 C39 C38 119.7(13)
C57 C39 C40 120.9(12)
C38 C39 C40 108.5(10)
C41 C40 C21 120.6(12)
C41 C40 C39 119.4(12)
C21 C40 C39 108.4(10)
C40 C41 C59 119.1(12)
C40 C41 C42 118.1(10)
C59 C41 C42 109.1(10)
C23 C42 C41 121.6(10)
C23 C42 C43 122.8(11)
C41 C42 C43 107.9(10)
C44 C43 C60 120.1(10)
C44 C43 C42 121.4(11)
C60 C43 C42 107.7(10)
C43 C44 C25 115.6(10)
C43 C44 C45 120.1(10)
C25 C44 C45 119.8(10)
C62 C45 C44 118.3(9)
C62 C45 C46 118.1(9)
C44 C45 C46 118.0(8)
C47 C46 C45 118.6(9)
C47 C46 C27 116.7(9)
C45 C46 C27 120.5(9)
C46 C47 C64 121.5(9)
C46 C47 C48 122.3(9)
C64 C47 C48 106.5(9)
C29 C48 C49 120.6(10)
C29 C48 C47 118.8(10)
C49 C48 C47 108.1(9)
C50 C49 C48 118.8(9)
C50 C49 C65 120.0(10)
C48 C49 C65 108.5(9)
C49 C50 C31 120.4(10)
C49 C50 C51 118.4(10)
C31 C50 C51 107.7(9)
C52 C51 C33 120.0(11)
C52 C51 C50 121.4(10)
C33 C51 C50 108.1(9)
C51 C52 C66 119.7(11)
C51 C52 C53 120.9(10)
C66 C52 C53 107.9(10)
C54 C53 C52 120.9(11)
C54 C53 C68 120.7(11)
C52 C53 C68 107.9(9)
C53 C54 C55 119.5(11)
C53 C54 C34 117.0(11)
C55 C54 C34 118.5(10)
C56 C55 C54 118.2(10)
C56 C55 C37 117.0(13)
C54 C55 C37 120.3(10)
C55 C56 C57 120.9(14)
C55 C56 C69 120.2(11)
C57 C56 C69 107.7(10)
C39 C57 C56 120.7(13)
C39 C57 C58 119.4(12)
C56 C57 C58 108.1(10)
C59 C58 C57 119.0(11)
C59 C58 C70 121.2(10)
C57 C58 C70 107.5(10)
C58 C59 C41 121.7(11)
C58 C59 C60 118.6(10)
C41 C59 C60 106.8(11)
C61 C60 C43 120.3(10)
C61 C60 C59 120.4(11)
C43 C60 C59 108.3(9)
C60 C61 C71 120.2(10)
C60 C61 C62 119.5(10)
C71 C61 C62 108.6(9)
C45 C62 C63 121.3(9)
C45 C62 C61 121.4(10)
C63 C62 C61 106.7(8)
C64 C63 C62 120.4(9)
C64 C63 C72 120.5(10)
C62 C63 C72 108.8(9)
C63 C64 C47 119.6(9)
C63 C64 C65 120.5(10)
C47 C64 C65 108.1(9)
C66 C65 C49 120.3(10)
C66 C65 C64 119.3(10)
C49 C65 C64 108.0(10)
C65 C66 C67 119.3(10)
C65 C66 C52 119.4(10)
C67 C66 C52 108.1(10)
C72 C67 C66 121.3(10)
C72 C67 C68 117.5(10)
C66 C67 C68 108.9(9)
C69 C68 C67 122.3(10)
C69 C68 C53 119.2(10)
C67 C68 C53 106.6(10)
C68 C69 C70 120.0(10)
C68 C69 C56 121.5(11)
C70 C69 C56 108.8(10)
C71 C70 C69 118.2(10)
C71 C70 C58 119.4(10)
C69 C70 C58 107.4(9)
C70 C71 C72 121.1(10)
C70 C71 C61 119.8(10)
C72 C71 C61 107.8(9)
C67 C72 C71 120.2(9)
C67 C72 C63 118.5(10)
C71 C72 C63 107.6(9)
C6B C1B C2B 116.2(8)
C6B C1B C1 123.1(8)
C2B C1B C1 120.7(8)
C3B C2B C1B 123.0(9)
C3B C2B H2B 118.5
C1B C2B H2B 118.5
C4B C3B C2B 118.4(9)
C4B C3B H3B 120.8
C2B C3B H3B 120.8
C5B C4B C3B 121.0(8)
C5B C4B Cl2 118.3(7)
C3B C4B Cl2 120.6(8)
C4B C5B C6B 119.8(8)
C4B C5B H5B 120.1
C6B C5B H5B 120.1
C5B C6B C1B 121.6(9)
C5B C6B Cl1 117.1(7)
C1B C6B Cl1 121.3(7)
C17X C1X C1BX 112(5)
C17X C1X C5X 101(4)
C1BX C1X C5X 110(2)
C17X C1X C2X 105(7)
C1BX C1X C2X 126(3)
C5X C1X C2X 100.1(8)
C3X C2X C14X 119(4)
C3X C2X C1X 109.3(9)
C14X C2X C1X 123(5)
C2X C3X C11X 122(4)
C2X C3X C4X 109.1(8)
C11X C3X C4X 117.7(11)
C8X C4X C5X 109.7(10)
C8X C4X C3X 123(3)
C5X C4X C3X 109.4(9)
C4X C5X C6X 107.6(9)
C4X C5X C1X 109.7(9)
C6X C5X C1X 132(4)
C5X C6X C19X 117(4)
C5X C6X C7X 107.8(9)
C19X C6X C7X 120(5)
C22X C7X C8X 116(4)
C22X C7X C6X 120(6)
C8X C7X C6X 106.9(10)
C9X C8X C4X 117(3)
C9X C8X C7X 124(4)
C4X C8X C7X 107.7(9)
C8X C9X C10X 120.9(15)
C8X C9X C24X 118(4)
C10X C9X C24X 107.3(11)
C9X C10X C26X 108.3(11)
C9X C10X C11X 122(3)
C26X C10X C11X 121(6)
C12X C11X C3X 117(4)
C12X C11X C10X 116(6)
C3X C11X C10X 118(3)
C11X C12X C13X 121(4)
C11X C12X C28X 123(5)
C13X C12X C28X 109.0(11)
C12X C13X C14X 121(5)
C12X C13X C30X 107.7(10)
C14X C13X C30X 122(5)
C13X C14X C2X 117(4)
C13X C14X C15X 117(5)
C2X C14X C15X 119(6)
C32X C15X C16X 118(6)
C32X C15X C14X 119(5)
C16X C15X C14X 120(6)
C17X C16X C35X 109.3(9)
C17X C16X C15X 119(9)
C35X C16X C15X 117(6)
C16X C17X C18X 107.9(8)
C16X C17X C1X 124(7)
C18X C17X C1X 127(5)
C19X C18X C17X 119(6)
C19X C18X C36X 116(10)
C17X C18X C36X 105(3)
C20X C19X C6X 115(5)
C20X C19X C18X 117(7)
C6X C19X C18X 119(4)
C19X C20X C38X 122(7)
C19X C20X C21X 124(5)
C38X C20X C21X 107.7(10)
C22X C21X C40X 122.2(12)
C22X C21X C20X 118(6)
C40X C21X C20X 107.0(11)
C21X C22X C7X 118(4)
C21X C22X C23X 116.6(12)
C7X C22X C23X 122(3)
C42X C23X C24X 112(5)
C42X C23X C22X 120.1(13)
C24X C23X C22X 115(4)
C25X C24X C23X 125(5)
C25X C24X C9X 107.4(12)
C23X C24X C9X 123(4)
C44X C25X C26X 125(4)
C44X C25X C24X 119(5)
C26X C25X C24X 108.4(10)
C27X C26X C25X 119(4)
C27X C26X C10X 123(6)
C25X C26X C10X 107.5(10)
C26X C27X C28X 116(5)
C26X C27X C46X 120(4)
C28X C27X C46X 121(5)
C27X C28X C29X 120(5)
C27X C28X C12X 120(6)
C29X C28X C12X 106.5(10)
C48X C29X C28X 121(5)
C48X C29X C30X 121(4)
C28X C29X C30X 108.8(10)
C31X C30X C13X 121(5)
C31X C30X C29X 118.5(12)
C13X C30X C29X 107.6(11)
C30X C31X C32X 118(5)
C30X C31X C50X 120(4)
C32X C31X C50X 108.9(10)
C15X C32X C31X 122(5)
C15X C32X C33X 120(6)
C31X C32X C33X 107.3(10)
C34X C33X C51X 122(7)
C34X C33X C32X 123(6)
C51X C33X C32X 107.8(10)
C33X C34X C35X 113(5)
C33X C34X C54X 115(10)
C35X C34X C54X 124(10)
C36X C35X C34X 117(10)
C36X C35X C16X 107.5(10)
C34X C35X C16X 126(6)
C35X C36X C37X 129(7)
C35X C36X C18X 108(3)
C37X C36X C18X 123(8)
C36X C37X C38X 116(8)
C36X C37X C55X 107(9)
C38X C37X C55X 120(8)
C39X C38X C37X 120(8)
C39X C38X C20X 108.0(11)
C37X C38X C20X 120(8)
C57X C39X C38X 121(8)
C57X C39X C40X 110(9)
C38X C39X C40X 108.3(11)
C41X C40X C21X 120.4(15)
C41X C40X C39X 124(6)
C21X C40X C39X 108.2(11)
C40X C41X C59X 122(7)
C40X C41X C42X 118.0(15)
C59X C41X C42X 107(7)
C23X C42X C41X 121.2(13)
C23X C42X C43X 124(5)
C41X C42X C43X 110(6)
C44X C43X C60X 121(5)
C44X C43X C42X 119(5)
C60X C43X C42X 107(7)
C43X C44X C25X 117(4)
C43X C44X C45X 119(5)
C25X C44X C45X 117(4)
C62X C45X C44X 118.3(11)
C62X C45X C46X 118(4)
C44X C45X C46X 121(4)
C47X C46X C45X 118(4)
C47X C46X C27X 116(5)
C45X C46X C27X 118(4)
C46X C47X C64X 122(4)
C46X C47X C48X 123(5)
C64X C47X C48X 106.4(10)
C29X C48X C49X 121(4)
C29X C48X C47X 118(5)
C49X C48X C47X 108.0(10)
C50X C49X C48X 118.8(11)
C50X C49X C65X 119(7)
C48X C49X C65X 108.5(10)
C49X C50X C31X 120(4)
C49X C50X C51X 119(7)
C31X C50X C51X 107.7(10)
C52X C51X C33X 121(10)
C52X C51X C50X 120(7)
C33X C51X C50X 108.1(10)
C51X C52X C66X 121(7)
C51X C52X C53X 119(10)
C66X C52X C53X 107.9(11)
C54X C53X C52X 120(10)
C54X C53X C68X 126(8)
C52X C53X C68X 107.7(19)
C53X C54X C55X 119.5(17)
C53X C54X C34X 123(10)
C55X C54X C34X 110(9)
C56X C55X C54X 113(8)
C56X C55X C37X 116(8)
C54X C55X C37X 131(7)
C55X C56X C57X 122(8)
C55X C56X C69X 126(8)
C57X C56X C69X 107.2(15)
C39X C57X C56X 119(8)
C39X C57X C58X 127(7)
C56X C57X C58X 108.1(11)
C59X C58X C57X 119.0(13)
C59X C58X C70X 120(7)
C57X C58X C70X 107.5(11)
C58X C59X C41X 116(7)
C58X C59X C60X 119(8)
C41X C59X C60X 108(8)
C61X C60X C43X 120.2(12)
C61X C60X C59X 120(7)
C43X C60X C59X 108(8)
C60X C61X C71X 121(7)
C60X C61X C62X 119(4)
C71X C61X C62X 108.5(10)
C45X C62X C63X 121(4)
C45X C62X C61X 122(5)
C63X C62X C61X 106.6(9)
C64X C63X C62X 121(4)
C64X C63X C72X 122(4)
C62X C63X C72X 108.8(9)
C63X C64X C47X 119(4)
C63X C64X C65X 118(5)
C47X C64X C65X 108.0(10)
C66X C65X C49X 121(7)
C66X C65X C64X 121(4)
C49X C65X C64X 107.9(10)
C65X C66X C67X 117(4)
C65X C66X C52X 118(7)
C67X C66X C52X 108.0(13)
C72X C67X C66X 123(4)
C72X C67X C68X 117.5(12)
C66X C67X C68X 108.9(11)
C69X C68X C67X 122.1(12)
C69X C68X C53X 114(8)
C67X C68X C53X 106.3(14)
C68X C69X C70X 119.8(12)
C68X C69X C56X 121.5(12)
C70X C69X C56X 108.8(11)
C71X C70X C69X 117.8(18)
C71X C70X C58X 120(8)
C69X C70X C58X 107.1(12)
C70X C71X C72X 121.3(15)
C70X C71X C61X 119(8)
C72X C71X C61X 107.7(10)
C67X C72X C71X 120.0(11)
C67X C72X C63X 116(5)
C71X C72X C63X 107.6(10)
C6BX C1BX C2BX 116.1(10)
C6BX C1BX C1X 123.2(10)
C2BX C1BX C1X 120.6(10)
C3BX C2BX C1BX 123.0(11)
C3BX C2BX H2BX 118.5
C1BX C2BX H2BX 118.5
C4BX C3BX C2BX 118.4(12)
C4BX C3BX H3BX 120.8
C2BX C3BX H3BX 120.8
C5BX C4BX C3BX 121.1(10)
C5BX C4BX Cl2X 118.3(8)
C3BX C4BX Cl2X 120.6(9)
C4BX C5BX C6BX 119.7(10)
C4BX C5BX H5BX 120.1
C6BX C5BX H5BX 120.1
C5BX C6BX C1BX 121.6(11)
C5BX C6BX Cl1X 117.0(9)
C1BX C6BX Cl1X 121.4(9)
S1 C1S S2 179.0(7)

loop_
_geom_bond_atom_site_label_1
_geom_bond_atom_site_label_2
_geom_bond_distance
C1 C17 1.522(11)
C1 C1B 1.537(12)
C1 C5 1.545(14)
C1 C2 1.574(12)
C2 C3 1.426(13)
C2 C14 1.431(13)
C3 C11 1.435(13)
C3 C4 1.450(15)
C4 C8 1.428(15)
C4 C5 1.429(13)
C5 C6 1.437(14)
C6 C19 1.438(13)
C6 C7 1.472(13)
C7 C22 1.425(15)
C7 C8 1.448(15)
C8 C9 1.396(14)
C9 C10 1.422(15)
C9 C24 1.435(16)
C10 C26 1.428(13)
C10 C11 1.442(15)
C11 C12 1.412(14)
C12 C13 1.422(14)
C12 C28 1.446(13)
C13 C14 1.426(12)
C13 C30 1.436(14)
C14 C15 1.457(13)
C15 C32 1.410(13)
C15 C16 1.451(13)
C16 C17 1.401(12)
C16 C35 1.427(12)
C17 C18 1.451(12)
C18 C19 1.421(13)
C18 C36 1.449(12)
C19 C20 1.427(14)
C20 C38 1.434(15)
C20 C21 1.461(15)
C21 C22 1.420(16)
C21 C40 1.425(15)
C22 C23 1.472(14)
C23 C42 1.400(15)
C23 C24 1.434(16)
C24 C25 1.424(14)
C25 C44 1.412(14)
C25 C26 1.421(16)
C26 C27 1.411(15)
C27 C28 1.427(14)
C27 C46 1.477(13)
C28 C29 1.430(15)
C29 C48 1.387(14)
C29 C30 1.439(14)
C30 C31 1.383(15)
C31 C32 1.440(14)
C31 C50 1.441(15)
C32 C33 1.459(15)
C33 C34 1.414(14)
C33 C51 1.444(13)
C34 C35 1.423(13)
C34 C54 1.463(14)
C35 C36 1.397(12)
C36 C37 1.406(13)
C37 C38 1.420(15)
C37 C55 1.475(14)
C38 C39 1.414(15)
C39 C57 1.390(16)
C39 C40 1.436(16)
C40 C41 1.398(15)
C41 C59 1.435(16)
C41 C42 1.442(16)
C42 C43 1.443(15)
C43 C44 1.407(15)
C43 C60 1.442(16)
C44 C45 1.455(14)
C45 C62 1.398(12)
C45 C46 1.474(14)
C46 C47 1.409(14)
C47 C64 1.430(14)
C47 C48 1.469(14)
C48 C49 1.415(15)
C49 C50 1.406(14)
C49 C65 1.428(14)
C50 C51 1.448(16)
C51 C52 1.373(15)
C52 C66 1.437(14)
C52 C53 1.447(16)
C53 C54 1.412(14)
C53 C68 1.458(15)
C54 C55 1.455(13)
C55 C56 1.430(14)
C56 C57 1.434(17)
C56 C69 1.438(14)
C57 C58 1.450(14)
C58 C59 1.381(16)
C58 C70 1.453(15)
C59 C60 1.463(15)
C60 C61 1.387(14)
C61 C71 1.443(14)
C61 C62 1.448(14)
C62 C63 1.440(14)
C63 C64 1.375(14)
C63 C72 1.450(14)
C64 C65 1.445(14)
C65 C66 1.406(15)
C66 C67 1.432(15)
C67 C72 1.393(15)
C67 C68 1.448(14)
C68 C69 1.365(15)
C69 C70 1.435(15)
C70 C71 1.396(13)
C71 C72 1.436(14)
C1B C6B 1.393(12)
C1B C2B 1.398(13)
C2B C3B 1.374(13)
C2B H2B 0.9400
C3B C4B 1.374(13)
C3B H3B 0.9400
C4B C5B 1.369(13)
C4B Cl2 1.745(8)
C5B C6B 1.381(12)
C5B H5B 0.9400
C6B Cl1 1.742(10)
C1X C17X 1.522(12)
C1X C1BX 1.537(13)
C1X C5X 1.546(14)
C1X C2X 1.574(13)
C2X C3X 1.427(14)
C2X C14X 1.431(14)
C3X C11X 1.435(14)
C3X C4X 1.450(15)
C4X C8X 1.428(15)
C4X C5X 1.429(13)
C5X C6X 1.437(14)
C6X C19X 1.438(14)
C6X C7X 1.472(14)
C7X C22X 1.44(3)
C7X C8X 1.448(16)
C8X C9X 1.396(15)
C9X C10X 1.423(16)
C9X C24X 1.437(17)
C10X C26X 1.428(14)
C10X C11X 1.442(15)
C11X C12X 1.411(15)
C12X C13X 1.422(15)
C12X C28X 1.446(14)
C13X C14X 1.426(13)
C13X C30X 1.436(15)
C14X C15X 1.457(14)
C15X C32X 1.411(14)
C15X C16X 1.452(14)
C16X C17X 1.401(13)
C16X C35X 1.428(14)
C17X C18X 1.451(13)
C18X C19X 1.44(5)
C18X C36X 1.47(5)
C19X C20X 1.427(15)
C20X C38X 1.434(16)
C20X C21X 1.460(15)
C21X C22X 1.421(17)
C21X C40X 1.425(16)
C22X C23X 1.472(15)
C23X C42X 1.400(16)
C23X C24X 1.433(17)
C24X C25X 1.424(15)
C25X C44X 1.412(15)
C25X C26X 1.422(16)
C26X C27X 1.411(16)
C27X C28X 1.427(15)
C27X C46X 1.477(14)
C28X C29X 1.429(16)
C29X C48X 1.387(15)
C29X C30X 1.439(15)
C30X C31X 1.383(16)
C31X C32X 1.440(15)
C31X C50X 1.441(15)
C32X C33X 1.460(16)
C33X C34X 1.414(15)
C33X C51X 1.444(14)
C34X C35X 1.424(14)
C34X C54X 1.463(15)
C35X C36X 1.397(13)
C36X C37X 1.406(14)
C37X C38X 1.421(16)
C37X C55X 1.475(15)
C38X C39X 1.415(16)
C39X C57X 1.390(17)
C39X C40X 1.437(17)
C40X C41X 1.398(16)
C41X C59X 1.435(17)
C41X C42X 1.442(17)
C42X C43X 1.443(16)
C43X C44X 1.407(16)
C43X C60X 1.442(16)
C44X C45X 1.456(15)
C45X C62X 1.398(13)
C45X C46X 1.474(14)
C46X C47X 1.409(15)
C47X C64X 1.431(15)
C47X C48X 1.470(14)
C48X C49X 1.415(16)
C49X C50X 1.407(15)
C49X C65X 1.429(15)
C50X C51X 1.449(17)
C51X C52X 1.373(16)
C52X C66X 1.438(15)
C52X C53X 1.447(17)
C53X C54X 1.412(15)
C53X C68X 1.458(15)
C54X C55X 1.46(3)
C55X C56X 1.431(15)
C56X C57X 1.434(18)
C56X C69X 1.438(15)
C57X C58X 1.450(15)
C58X C59X 1.381(17)
C58X C70X 1.454(16)
C59X C60X 1.464(16)
C60X C61X 1.388(15)
C61X C71X 1.444(15)
C61X C62X 1.448(15)
C62X C63X 1.440(15)
C63X C64X 1.375(15)
C63X C72X 1.450(14)
C64X C65X 1.445(15)
C65X C66X 1.407(16)
C66X C67X 1.432(16)
C67X C72X 1.394(16)
C67X C68X 1.449(15)
C68X C69X 1.366(15)
C69X C70X 1.436(16)
C70X C71X 1.397(14)
C71X C72X 1.437(15)
C1BX C6BX 1.392(14)
C1BX C2BX 1.399(14)
C2BX C3BX 1.374(14)
C2BX H2BX 0.9400
C3BX C4BX 1.374(14)
C3BX H3BX 0.9400
C4BX C5BX 1.369(14)
C4BX Cl2X 1.745(9)
C5BX C6BX 1.382(13)
C5BX H5BX 0.9400
C6BX Cl1X 1.742(11)
C1S S1 1.527(11)
C1S S2 1.531(11)
